data_2208472
loop_
_publ_author_name
'Sarah C. Hill'
'Daniel S. Jones'
'Daniel Rabinovich'

_publ_section_title
'[Bis(3-methyl-2-thioxo-2,3-dihydro-1<i>H</i>-imidazolyl)borato-\k^2^<i>S</i>,<i>S</i>']dibromoindium(III)'
_journal_coeditor_code AC2008
_journal_issue 4
_journal_name_full 'Acta Crystallographica Section E'
_journal_page_first m702
_journal_page_last m704
_journal_paper_doi 10.1107/S1600536806007732
_journal_volume 62
_journal_year 2006
_chemical_formula_iupac '[In Br2 (C8 H12 B1 N4 S2)]'
_chemical_formula_moiety 'C8 H12 B1 Br2 In1 N4 S2'
_chemical_formula_sum 'C8 H12 B Br2 In N4 S2'
_chemical_formula_weight 513.79
_chemical_name_systematic
;
[Bis(3-methyl-2-thioxo-2,3-dihydro-1H-imidazolyl)borate-
\k^2^S,S']dibromoindium(III)
;
_space_group_IT_number 62
_symmetry_cell_setting orthorhombic
_symmetry_space_group_name_Hall '-P 2ac 2n'
_symmetry_space_group_name_H-M 'P n m a'
_audit_creation_method 'WinGX routine CIF_UPDATE'
_cell_angle_alpha 90
_cell_angle_beta 90
_cell_angle_gamma 90
_cell_formula_units_Z 4
_cell_length_a 8.6314(11)
_cell_length_b 13.3019(18)
_cell_length_c 13.891(3)
_cell_measurement_reflns_used 25
_cell_measurement_temperature 296(2)
_cell_measurement_theta_max 19.88
_cell_measurement_theta_min 4.59
_cell_volume 1594.9(5)
_computing_cell_refinement 'CAD-4 EXPRESS'
_computing_data_collection 'CAD-4 EXPRESS (Enraf--Nonius, 1994)'
_computing_data_reduction 'XCAD4 (Harms & Wocadlo, 1995)'
_computing_molecular_graphics 'ORTEP-3 for Windows (Farrugia, 1997)'
_computing_publication_material 'WinGX (Farrugia, 1999)'
_computing_structure_refinement 'SHELXL97 (Sheldrick, 1997)'
_computing_structure_solution 'SHELXS97 (Sheldrick, 1997)'
_diffrn_measured_fraction_theta_full 0.999
_diffrn_measured_fraction_theta_max 0.999
_diffrn_measurement_device '\k-geometry diffractometer'
_diffrn_measurement_device_type 'Enraf--Nonius CAD-4'
_diffrn_measurement_method 'Non-profiled \w/2\q'
_diffrn_radiation_monochromator graphite
_diffrn_radiation_source 'normal-focus sealed tube'
_diffrn_radiation_type CuK\a
_diffrn_radiation_wavelength 1.5418
_diffrn_reflns_av_R_equivalents 0
_diffrn_reflns_limit_h_max 10
_diffrn_reflns_limit_h_min 0
_diffrn_reflns_limit_k_max 16
_diffrn_reflns_limit_k_min 0
_diffrn_reflns_limit_l_max 16
_diffrn_reflns_limit_l_min 0
_diffrn_reflns_number 1579
_diffrn_reflns_theta_full 69.9
_diffrn_reflns_theta_max 69.9
_diffrn_reflns_theta_min 4.6
_diffrn_standards_decay_% 1.7
_diffrn_standards_interval_time 60
_diffrn_standards_number 3
_exptl_absorpt_coefficient_mu 20.064
_exptl_absorpt_correction_T_max 0.3037
_exptl_absorpt_correction_T_min 0.054
_exptl_absorpt_correction_type analytical
_exptl_absorpt_process_details '(Katayama, 1986)'
_exptl_crystal_colour colorless
_exptl_crystal_density_diffrn 2.14
_exptl_crystal_density_method 'not measured'
_exptl_crystal_description irregular
_exptl_crystal_F_000 976
_exptl_crystal_size_max 0.41
_exptl_crystal_size_mid 0.16
_exptl_crystal_size_min 0.06
_refine_diff_density_max 0.543
_refine_diff_density_min -0.879
_refine_ls_extinction_coef 0.00118(9)
_refine_ls_extinction_expression Fc^*^=kFc[1+0.001xFc^2^\l^3^/sin(2\q)]^-1/4^
_refine_ls_extinction_method SHELXL97
_refine_ls_goodness_of_fit_ref 1.026
_refine_ls_hydrogen_treatment constr
_refine_ls_matrix_type full
_refine_ls_number_parameters 90
_refine_ls_number_reflns 1579
_refine_ls_number_restraints 0
_refine_ls_restrained_S_all 1.026
_refine_ls_R_factor_gt 0.0301
_refine_ls_shift/su_max 0.001
_refine_ls_structure_factor_coef Fsqd
_refine_ls_weighting_details 'calc w=1/[\s^2^(Fo^2^)+(0.058P)^2^+1.1144P] where P=(Fo^2^+2Fc^2^)/3'
_refine_ls_weighting_scheme calc
_refine_ls_wR_factor_ref 0.0825
_reflns_number_gt 1351
_reflns_number_total 1579
_reflns_threshold_expression I>2\s(I)
_cod_data_source_file ac2008.cif
_cod_data_source_block I
_cod_database_code 2208472

loop_
_symmetry_equiv_pos_as_xyz
'x, y, z'
'-x+1/2, -y, z+1/2'
'x+1/2, -y+1/2, -z+1/2'
'-x, y+1/2, -z'
'-x, -y, -z'
'x-1/2, y, -z-1/2'
'-x-1/2, y-1/2, z-1/2'
'x, -y-1/2, z'

loop_
_atom_site_type_symbol
_atom_site_label
_atom_site_fract_x
_atom_site_fract_y
_atom_site_fract_z
_atom_site_U_iso_or_equiv
_atom_site_adp_type
_atom_site_calc_flag
_atom_site_refinement_flags
_atom_site_occupancy
C C3 0.4157(6) 0.6203(4) -0.2120(3) 0.0559(12) Uani d . 1
H HC3 0.4561 0.6488 -0.2677 0.067 Uiso calc R 1
C C2 0.3247(7) 0.5407(4) -0.2086(4) 0.0598(13) Uani d . 1
H HC2 0.2898 0.5034 -0.2609 0.072 Uiso calc R 1
N N1 0.2910(4) 0.5230(3) -0.1136(3) 0.0448(8) Uani d . 1
C C1 0.3632(4) 0.5923(3) -0.0611(3) 0.0362(8) Uani d . 1
N N2 0.4411(4) 0.6545(3) -0.1197(2) 0.0396(7) Uani d . 1
C C4 0.1965(6) 0.4401(4) -0.0764(5) 0.0674(16) Uani d . 1
H HC4A 0.2515 0.3779 -0.0842 0.101 Uiso calc R 1
H HC4B 0.1006 0.4371 -0.1112 0.101 Uiso calc R 1
H HC4C 0.1756 0.4511 -0.0093 0.101 Uiso calc R 1
B B 0.5405(9) 0.75 -0.0960(6) 0.0448(16) Uani d S 1
H HBA 0.6344 0.75 -0.1344 0.054 Uiso calc SR 1
H HBB 0.5693 0.75 -0.0286 0.054 Uiso calc SR 1
In In 0.21505(4) 0.75 0.08403(3) 0.03371(16) Uani d S 1
Br Br1 0.02180(8) 0.75 -0.05020(5) 0.0544(2) Uani d S 1
Br Br2 0.08613(9) 0.75 0.24410(5) 0.0542(2) Uani d S 1
S S 0.36196(13) 0.59458(8) 0.06429(8) 0.0457(3) Uani d . 1

loop_
_atom_site_aniso_label
_atom_site_aniso_U_11
_atom_site_aniso_U_22
_atom_site_aniso_U_33
_atom_site_aniso_U_12
_atom_site_aniso_U_13
_atom_site_aniso_U_23
C3 0.083(3) 0.048(3) 0.037(2) 0.001(2) 0.005(2) -0.003(2)
C2 0.085(3) 0.049(3) 0.045(3) 0.000(3) -0.008(3) -0.016(2)
N1 0.0481(19) 0.0349(18) 0.051(2) -0.0001(15) 0.0035(16) -0.0039(17)
C1 0.0382(17) 0.0291(18) 0.041(2) 0.0065(15) 0.0024(16) -0.0024(17)
N2 0.0498(17) 0.0328(18) 0.0360(17) 0.0043(14) 0.0057(14) -0.0018(15)
C4 0.065(3) 0.046(3) 0.091(4) -0.018(2) 0.010(3) -0.009(3)
B 0.049(3) 0.037(3) 0.049(4) 0 0.007(3) 0
In 0.0409(2) 0.0325(2) 0.0277(2) 0 0.00345(13) 0
Br1 0.0571(4) 0.0642(4) 0.0419(4) 0 -0.0135(3) 0
Br2 0.0621(4) 0.0661(4) 0.0344(3) 0 0.0153(3) 0
S 0.0615(6) 0.0387(5) 0.0370(5) 0.0133(5) 0.0042(4) 0.0064(4)

loop_
_atom_type_symbol
_atom_type_description
_atom_type_scat_dispersion_real
_atom_type_scat_dispersion_imag
_atom_type_scat_source
C C 0.0181 0.0091 'International Tables Vol C Tables 4.2.6.8 and 6.1.1.4'
H H 0 0 'International Tables Vol C Tables 4.2.6.8 and 6.1.1.4'
B B 0.009 0.0039 'International Tables Vol C Tables 4.2.6.8 and 6.1.1.4'
Br Br -0.6763 1.2805 'International Tables Vol C Tables 4.2.6.8 and 6.1.1.4'
In In 0.0822 5.0449 'International Tables Vol C Tables 4.2.6.8 and 6.1.1.4'
N N 0.0311 0.018 'International Tables Vol C Tables 4.2.6.8 and 6.1.1.4'
S S 0.3331 0.5567 'International Tables Vol C Tables 4.2.6.8 and 6.1.1.4'

loop_
_geom_angle_atom_site_label_1
_geom_angle_atom_site_label_2
_geom_angle_atom_site_label_3
_geom_angle_site_symmetry_1
_geom_angle_site_symmetry_3
_geom_angle
_geom_angle_publ_flag
C2 C3 N2 . . 109.0(4) ?
C2 C3 HC3 . . 125.5 ?
N2 C3 HC3 . . 125.5 ?
C3 C2 N1 . . 107.4(4) ?
C3 C2 HC2 . . 126.3 ?
N1 C2 HC2 . . 126.3 ?
C1 N1 C2 . . 108.0(4) ?
C1 N1 C4 . . 126.0(4) ?
C2 N1 C4 . . 125.9(4) ?
N1 C1 N2 . . 109.2(4) ?
N1 C1 S . . 123.9(3) ?
N2 C1 S . . 126.8(3) ?
C1 N2 C3 . . 106.4(4) ?
C1 N2 B . . 130.4(4) ?
C3 N2 B . . 123.3(4) ?
N1 C4 HC4A . . 109.5 ?
N1 C4 HC4B . . 109.5 ?
HC4A C4 HC4B . . 109.5 ?
N1 C4 HC4C . . 109.5 ?
HC4A C4 HC4C . . 109.5 ?
HC4B C4 HC4C . . 109.5 ?
N2 B N2 . 8_575 108.3(5) ?
N2 B HBA . . 110 ?
N2 B HBA 8_575 . 110 ?
N2 B HBB . . 110 ?
N2 B HBB 8_575 . 110 ?
HBA B HBB . . 108.4 ?
S In S 8_575 . 115.78(6) yes
S In Br2 8_575 . 109.45(3) yes
S In Br2 . . 109.45(3) yes
S In Br1 8_575 . 105.23(3) yes
S In Br1 . . 105.23(3) yes
Br2 In Br1 . . 111.60(3) yes
C1 S In . . 97.50(13) ?

loop_
_geom_bond_atom_site_label_1
_geom_bond_atom_site_label_2
_geom_bond_site_symmetry_2
_geom_bond_distance
_geom_bond_publ_flag
C3 C2 . 1.320(7) ?
C3 N2 . 1.378(6) ?
C3 HC3 . 0.93 ?
C2 N1 . 1.371(7) ?
C2 HC2 . 0.93 ?
N1 C1 . 1.330(6) ?
N1 C4 . 1.466(6) ?
C1 N2 . 1.341(5) ?
C1 S . 1.742(4) ?
N2 B . 1.568(6) ?
C4 HC4A . 0.96 ?
C4 HC4B . 0.96 ?
C4 HC4C . 0.96 ?
B N2 8_575 1.568(6) ?
B HBA . 0.97 ?
B HBB . 0.97 ?
In S 8_575 2.4407(11) yes
In S . 2.4407(11) yes
In Br2 . 2.4864(9) yes
In Br1 . 2.5018(8) yes
